data_4314109
loop_
_publ_author_name
'Ajay Kayal'
'Thomas B. Rauchfuss'

_publ_contact_author_address
;
Department of Chemistry
University of Illinois at Urbana-Champaign
600 South Matthews Avenue
Urbana
IL 61801
USA
;
_publ_contact_author_email rauchfuz@uiuc.edu
_publ_contact_author_fax '1 217 333 2685'
_publ_contact_author_name 'Prof. Thomas B. Rauchfuss'
_publ_contact_author_phone '1 217 333 7355'
_publ_section_title
;
 Protonation Studies of the New Iron Carbonyl
 Cyanidetrans-[Fe(CO)3(CN)2]2-: Implications with Respect to Hydrogenases
;
_journal_name_full 'Inorganic Chemistry'
_journal_page_first 5046
_journal_page_last 5048
_journal_paper_doi 10.1021/ic034455b
_journal_volume 42
_journal_year 2003
_chemical_formula_moiety '2 (C8 H20 N), C5 Fe N2 O3'
_chemical_formula_sum 'C21 H40 Fe N4 O3'
_chemical_formula_weight 452.42
_chemical_name_systematic
;
   ?
;
_space_group_IT_number 14
_symmetry_cell_setting monoclinic
_symmetry_space_group_name_Hall '-P 2yn'
_symmetry_space_group_name_H-M 'P 1 21/n 1'
_atom_sites_solution_hydrogens geom
_atom_sites_solution_primary direct
_atom_sites_solution_secondary difmap
_audit_creation_method SHELXL-97
_cell_angle_alpha 90.00
_cell_angle_beta 90.429(8)
_cell_angle_gamma 90.00
_cell_formula_units_Z 4
_cell_length_a 9.775(4)
_cell_length_b 15.764(7)
_cell_length_c 16.184(7)
_cell_measurement_reflns_used 958
_cell_measurement_temperature 193(2)
_cell_measurement_theta_max 25.34
_cell_measurement_theta_min 2.87
_cell_volume 2493.8(19)
_computing_cell_refinement 'SAINT V6 (BRUKER, 2001)'
_computing_data_collection 'SMART V5 (BRUKER, 1998)'
_computing_data_reduction 'SAINT V6 (BRUKER, 2001)'
_computing_molecular_graphics 'SHELXTL v6 (Bruker, 2000)'
_computing_publication_material 'SHELXTL v6 (Bruker, 2000)'
_computing_structure_refinement 'SHELXTL v6 (Bruker, 2000)'
_computing_structure_solution 'SHELXTL v6 (Bruker, 2000)'
_diffrn_ambient_temperature 193(2)
_diffrn_measured_fraction_theta_full 0.991
_diffrn_measured_fraction_theta_max 0.991
_diffrn_measurement_device_type 'Siemens Platform/CCD'
_diffrn_measurement_method 'profile data from \w scans'
_diffrn_radiation_monochromator graphite
_diffrn_radiation_source 'fine-focus sealed tube'
_diffrn_radiation_type 'Mo K\a'
_diffrn_radiation_wavelength 0.71073
_diffrn_reflns_av_R_equivalents 0.0460
_diffrn_reflns_av_sigmaI/netI 0.0235
_diffrn_reflns_limit_h_max 13
_diffrn_reflns_limit_h_min -13
_diffrn_reflns_limit_k_max 21
_diffrn_reflns_limit_k_min 0
_diffrn_reflns_limit_l_max 21
_diffrn_reflns_limit_l_min 0
_diffrn_reflns_number 32623
_diffrn_reflns_theta_full 28.76
_diffrn_reflns_theta_max 28.76
_diffrn_reflns_theta_min 2.43
_exptl_absorpt_coefficient_mu 0.631
_exptl_absorpt_correction_T_max 0.8432
_exptl_absorpt_correction_T_min 0.8001
_exptl_absorpt_correction_type empirical
_exptl_crystal_colour colorless
_exptl_crystal_density_diffrn 1.205
_exptl_crystal_density_method 'not measured'
_exptl_crystal_description blocks
_exptl_crystal_F_000 976
_exptl_crystal_size_max 0.37
_exptl_crystal_size_mid 0.36
_exptl_crystal_size_min 0.28
_refine_diff_density_max 0.293
_refine_diff_density_min -0.172
_refine_diff_density_rms 0.049
_refine_ls_extinction_method none
_refine_ls_goodness_of_fit_ref 1.048
_refine_ls_hydrogen_treatment mixed
_refine_ls_matrix_type full
_refine_ls_number_parameters 270
_refine_ls_number_reflns 6425
_refine_ls_number_restraints 0
_refine_ls_restrained_S_all 1.048
_refine_ls_R_factor_all 0.0566
_refine_ls_R_factor_gt 0.0408
_refine_ls_shift/su_max 0.001
_refine_ls_shift/su_mean 0.000
_refine_ls_structure_factor_coef Fsqd
_refine_ls_weighting_details 'calc w=1/[\s^2^(Fo^2^)+(0.0535P)^2^+0.5041P] where P=(Fo^2^+2Fc^2^)/3'
_refine_ls_weighting_scheme calc
_refine_ls_wR_factor_gt 0.0951
_refine_ls_wR_factor_ref 0.1012
_reflns_number_gt 5162
_reflns_number_total 6425
_reflns_threshold_expression I>2\s(I)
_cod_data_source_file ic034455bsi20030430_021454.cif
_cod_data_source_block global
_cod_original_cell_volume 2493.7(19)
_cod_original_sg_symbol_H-M 'P 21/n'
_cod_database_code 4314109

loop_
_symmetry_equiv_pos_as_xyz
'x, y, z'
'-x+1/2, y+1/2, -z+1/2'
'-x, -y, -z'
'x-1/2, -y-1/2, z-1/2'

loop_
_atom_site_label
_atom_site_type_symbol
_atom_site_fract_x
_atom_site_fract_y
_atom_site_fract_z
_atom_site_U_iso_or_equiv
_atom_site_adp_type
_atom_site_occupancy
_atom_site_symmetry_multiplicity
_atom_site_calc_flag
_atom_site_refinement_flags
_atom_site_disorder_assembly
_atom_site_disorder_group
Fe1 Fe 0.77897(2) 0.216978(14) 0.892191(13) 0.03149(8) Uani 1 1 d . . .
O1 O 0.59821(15) 0.36012(9) 0.85023(9) 0.0590(4) Uani 1 1 d . . .
O2 O 0.92660(16) 0.13413(9) 0.75665(9) 0.0600(4) Uani 1 1 d . . .
O3 O 0.81570(14) 0.14820(9) 1.05963(8) 0.0509(3) Uani 1 1 d . . .
N1 N 0.54149(14) 0.08991(9) 0.87284(9) 0.0380(3) Uani 1 1 d . . .
N2 N 1.01843(17) 0.34122(10) 0.92271(11) 0.0502(4) Uani 1 1 d . . .
N3 N 0.79177(14) 0.35535(8) 0.56490(8) 0.0353(3) Uani 1 1 d . . .
N4 N 0.84399(14) 0.42917(8) 1.15299(8) 0.0337(3) Uani 1 1 d . . .
C1 C 0.66914(18) 0.30382(11) 0.86705(11) 0.0396(4) Uani 1 1 d . . .
C2 C 0.86868(18) 0.16742(11) 0.80991(11) 0.0396(4) Uani 1 1 d . . .
C3 C 0.80050(16) 0.17697(10) 0.99383(10) 0.0353(3) Uani 1 1 d . . .
C4 C 0.63021(16) 0.13843(10) 0.87898(9) 0.0322(3) Uani 1 1 d . . .
C5 C 0.92864(18) 0.29470(10) 0.91017(11) 0.0374(4) Uani 1 1 d . . .
C6 C 0.93816(17) 0.37138(11) 0.59272(11) 0.0404(4) Uani 1 1 d . . .
H6A H 0.9989 0.3640 0.5446 0.048 Uiso 1 1 calc R . .
H6B H 0.9459 0.4311 0.6110 0.048 Uiso 1 1 calc R . .
C7 C 0.9893(2) 0.31457(16) 0.66207(14) 0.0616(6) Uani 1 1 d . . .
H7A H 0.9342 0.3241 0.7115 0.092 Uiso 1 1 calc R . .
H7B H 1.0853 0.3278 0.6743 0.092 Uiso 1 1 calc R . .
H7C H 0.9815 0.2551 0.6451 0.092 Uiso 1 1 calc R . .
C8 C 0.6904(2) 0.36648(12) 0.63534(12) 0.0458(4) Uani 1 1 d . . .
H8A H 0.5978 0.3519 0.6146 0.055 Uiso 1 1 calc R . .
H8B H 0.7139 0.3255 0.6796 0.055 Uiso 1 1 calc R . .
C9 C 0.6856(2) 0.45391(13) 0.67254(14) 0.0598(6) Uani 1 1 d . . .
H9A H 0.7763 0.4690 0.6941 0.090 Uiso 1 1 calc R . .
H9B H 0.6193 0.4547 0.7177 0.090 Uiso 1 1 calc R . .
H9C H 0.6580 0.4949 0.6301 0.090 Uiso 1 1 calc R . .
C10 C 0.7722(2) 0.26444(11) 0.53594(12) 0.0474(4) Uani 1 1 d . . .
H10A H 0.7857 0.2262 0.5839 0.057 Uiso 1 1 calc R . .
H10B H 0.6765 0.2576 0.5167 0.057 Uiso 1 1 calc R . .
C11 C 0.8662(2) 0.23618(13) 0.46759(14) 0.0596(6) Uani 1 1 d . . .
H11A H 0.8566 0.2746 0.4203 0.089 Uiso 1 1 calc R . .
H11B H 0.8420 0.1784 0.4505 0.089 Uiso 1 1 calc R . .
H11C H 0.9611 0.2371 0.4876 0.089 Uiso 1 1 calc R . .
C12 C 0.76638(18) 0.41939(12) 0.49608(11) 0.0417(4) Uani 1 1 d . . .
H12A H 0.7762 0.4772 0.5193 0.050 Uiso 1 1 calc R . .
H12B H 0.8382 0.4122 0.4538 0.050 Uiso 1 1 calc R . .
C13 C 0.6280(2) 0.41289(16) 0.45399(14) 0.0627(6) Uani 1 1 d . . .
H13A H 0.6179 0.3565 0.4292 0.094 Uiso 1 1 calc R . .
H13B H 0.6208 0.4563 0.4108 0.094 Uiso 1 1 calc R . .
H13C H 0.5558 0.4217 0.4948 0.094 Uiso 1 1 calc R . .
C14 C 0.7460(2) 0.45645(13) 1.22042(13) 0.0508(5) Uani 1 1 d . . .
H14A H 0.6571 0.4279 1.2109 0.061 Uiso 1 1 calc R . .
H14B H 0.7824 0.4364 1.2742 0.061 Uiso 1 1 calc R . .
C15 C 0.7215(2) 0.55061(15) 1.22612(15) 0.0631(6) Uani 1 1 d . . .
H15A H 0.8095 0.5803 1.2292 0.095 Uiso 1 1 calc R . .
H15B H 0.6683 0.5631 1.2757 0.095 Uiso 1 1 calc R . .
H15C H 0.6708 0.5697 1.1771 0.095 Uiso 1 1 calc R . .
C16 C 0.8421(2) 0.33341(11) 1.14488(12) 0.0508(5) Uani 1 1 d . . .
H16A H 0.9072 0.3168 1.1012 0.061 Uiso 1 1 calc R . .
H16B H 0.7496 0.3157 1.1265 0.061 Uiso 1 1 calc R . .
C17 C 0.8783(3) 0.28512(13) 1.22312(15) 0.0750(8) Uani 1 1 d . . .
H17A H 0.9664 0.3054 1.2447 0.112 Uiso 1 1 calc R . .
H17B H 0.8848 0.2244 1.2107 0.112 Uiso 1 1 calc R . .
H17C H 0.8072 0.2944 1.2645 0.112 Uiso 1 1 calc R . .
C18 C 0.80519(18) 0.46674(11) 1.06920(10) 0.0413(4) Uani 1 1 d . . .
H18A H 0.8210 0.5287 1.0712 0.050 Uiso 1 1 calc R . .
H18B H 0.8671 0.4429 1.0270 0.050 Uiso 1 1 calc R . .
C19 C 0.6590(2) 0.45108(16) 1.04194(15) 0.0661(6) Uani 1 1 d . . .
H19A H 0.6420 0.3899 1.0393 0.099 Uiso 1 1 calc R . .
H19B H 0.6440 0.4761 0.9872 0.099 Uiso 1 1 calc R . .
H19C H 0.5965 0.4771 1.0816 0.099 Uiso 1 1 calc R . .
C20 C 0.98566(17) 0.46206(11) 1.17606(10) 0.0392(4) Uani 1 1 d . . .
H20A H 0.9871 0.5242 1.1671 0.047 Uiso 1 1 calc R . .
H20B H 1.0009 0.4520 1.2358 0.047 Uiso 1 1 calc R . .
C21 C 1.1032(2) 0.42327(16) 1.12926(14) 0.0624(6) Uani 1 1 d . . .
H21A H 1.1149 0.3640 1.1462 0.094 Uiso 1 1 calc R . .
H21B H 1.1873 0.4549 1.1414 0.094 Uiso 1 1 calc R . .
H21C H 1.0838 0.4257 1.0698 0.094 Uiso 1 1 calc R . .

loop_
_atom_site_aniso_label
_atom_site_aniso_U_11
_atom_site_aniso_U_22
_atom_site_aniso_U_33
_atom_site_aniso_U_23
_atom_site_aniso_U_13
_atom_site_aniso_U_12
Fe1 0.03253(12) 0.03046(12) 0.03149(12) -0.00028(9) 0.00009(8) 0.00045(9)
O1 0.0631(9) 0.0535(8) 0.0605(9) 0.0155(7) 0.0013(7) 0.0199(7)
O2 0.0714(10) 0.0502(8) 0.0589(9) -0.0045(7) 0.0285(7) 0.0029(7)
O3 0.0644(9) 0.0512(8) 0.0369(7) 0.0053(6) -0.0035(6) -0.0011(6)
N1 0.0369(7) 0.0398(8) 0.0373(7) -0.0056(6) 0.0002(6) 0.0012(6)
N2 0.0501(9) 0.0415(8) 0.0590(10) 0.0050(7) -0.0048(7) -0.0076(7)
N3 0.0358(7) 0.0328(7) 0.0374(7) 0.0006(6) 0.0059(6) -0.0086(5)
N4 0.0388(7) 0.0312(7) 0.0311(7) -0.0005(5) -0.0019(5) -0.0024(5)
C1 0.0414(9) 0.0409(9) 0.0364(9) 0.0037(7) 0.0008(7) -0.0002(7)
C2 0.0407(9) 0.0344(9) 0.0438(9) 0.0010(7) 0.0059(7) -0.0028(7)
C3 0.0356(8) 0.0314(8) 0.0388(9) -0.0028(7) -0.0008(7) -0.0019(6)
C4 0.0342(8) 0.0351(8) 0.0274(7) -0.0022(6) 0.0011(6) 0.0068(7)
C5 0.0420(9) 0.0316(8) 0.0386(9) 0.0029(6) 0.0004(7) 0.0011(7)
C6 0.0367(9) 0.0409(9) 0.0434(9) 0.0000(7) 0.0004(7) -0.0077(7)
C7 0.0602(13) 0.0701(14) 0.0544(12) 0.0121(11) -0.0076(10) -0.0019(11)
C8 0.0468(10) 0.0435(10) 0.0473(10) 0.0026(8) 0.0169(8) -0.0102(8)
C9 0.0715(14) 0.0497(11) 0.0585(12) -0.0043(9) 0.0304(11) -0.0054(10)
C10 0.0509(10) 0.0372(9) 0.0543(11) -0.0061(8) 0.0095(9) -0.0160(8)
C11 0.0700(14) 0.0449(11) 0.0641(13) -0.0153(9) 0.0170(11) -0.0125(10)
C12 0.0380(9) 0.0464(10) 0.0408(9) 0.0082(7) 0.0052(7) -0.0035(7)
C13 0.0448(11) 0.0813(16) 0.0618(13) 0.0110(12) -0.0076(9) -0.0001(10)
C14 0.0472(10) 0.0578(12) 0.0475(10) -0.0043(9) 0.0128(8) -0.0055(9)
C15 0.0583(13) 0.0671(14) 0.0641(13) -0.0196(11) 0.0092(10) 0.0155(11)
C16 0.0757(14) 0.0313(9) 0.0453(10) -0.0006(7) -0.0100(9) -0.0067(9)
C17 0.134(2) 0.0362(10) 0.0546(13) 0.0085(9) -0.0239(14) -0.0150(12)
C18 0.0456(9) 0.0421(9) 0.0359(9) 0.0025(7) -0.0083(7) 0.0032(7)
C19 0.0568(13) 0.0778(16) 0.0632(14) -0.0017(12) -0.0258(11) -0.0006(11)
C20 0.0404(9) 0.0399(9) 0.0374(9) 0.0020(7) -0.0053(7) -0.0014(7)
C21 0.0432(11) 0.0846(16) 0.0594(13) -0.0069(11) 0.0017(9) 0.0108(11)

loop_
_atom_type_symbol
_atom_type_description
_atom_type_scat_dispersion_real
_atom_type_scat_dispersion_imag
_atom_type_scat_source
C C 0.0033 0.0016 'International Tables Vol C Tables 4.2.6.8 and 6.1.1.4'
H H 0.0000 0.0000 'International Tables Vol C Tables 4.2.6.8 and 6.1.1.4'
N N 0.0061 0.0033 'International Tables Vol C Tables 4.2.6.8 and 6.1.1.4'
O O 0.0106 0.0060 'International Tables Vol C Tables 4.2.6.8 and 6.1.1.4'
Fe Fe 0.3463 0.8444 'International Tables Vol C Tables 4.2.6.8 and 6.1.1.4'

loop_
_geom_angle_atom_site_label_1
_geom_angle_atom_site_label_2
_geom_angle_atom_site_label_3
_geom_angle
_geom_angle_site_symmetry_1
_geom_angle_site_symmetry_3
_geom_angle_publ_flag
C3 Fe1 C2 118.83(8) . . ?
C3 Fe1 C1 123.46(8) . . ?
C2 Fe1 C1 117.70(8) . . ?
C3 Fe1 C4 87.62(7) . . ?
C2 Fe1 C4 90.61(7) . . ?
C1 Fe1 C4 90.89(8) . . ?
C3 Fe1 C5 90.08(7) . . ?
C2 Fe1 C5 90.82(8) . . ?
C1 Fe1 C5 90.09(8) . . ?
C4 Fe1 C5 177.67(7) . . ?
C6 N3 C10 111.38(14) . . ?
C6 N3 C12 104.77(12) . . ?
C10 N3 C12 112.35(14) . . ?
C6 N3 C8 112.03(14) . . ?
C10 N3 C8 104.95(12) . . ?
C12 N3 C8 111.54(14) . . ?
C16 N4 C14 109.68(14) . . ?
C16 N4 C20 111.77(14) . . ?
C14 N4 C20 107.73(13) . . ?
C16 N4 C18 107.88(13) . . ?
C14 N4 C18 112.02(14) . . ?
C20 N4 C18 107.79(13) . . ?
O1 C1 Fe1 179.56(17) . . ?
O2 C2 Fe1 179.14(16) . . ?
O3 C3 Fe1 177.86(15) . . ?
N1 C4 Fe1 178.23(14) . . ?
N2 C5 Fe1 178.60(16) . . ?
C7 C6 N3 115.19(15) . . ?
C9 C8 N3 115.26(14) . . ?
C11 C10 N3 115.35(15) . . ?
C13 C12 N3 115.14(15) . . ?
C15 C14 N4 115.10(16) . . ?
N4 C16 C17 115.15(16) . . ?
C19 C18 N4 115.09(16) . . ?
C21 C20 N4 115.68(15) . . ?

loop_
_geom_bond_atom_site_label_1
_geom_bond_atom_site_label_2
_geom_bond_distance
_geom_bond_site_symmetry_2
_geom_bond_publ_flag
Fe1 C3 1.7728(18) . ?
Fe1 C2 1.7804(18) . ?
Fe1 C1 1.7848(19) . ?
Fe1 C4 1.9206(18) . ?
Fe1 C5 1.9287(19) . ?
O1 C1 1.158(2) . ?
O2 C2 1.160(2) . ?
O3 C3 1.166(2) . ?
N1 C4 1.160(2) . ?
N2 C5 1.160(2) . ?
N3 C6 1.518(2) . ?
N3 C10 1.520(2) . ?
N3 C12 1.522(2) . ?
N3 C8 1.526(2) . ?
N4 C16 1.515(2) . ?
N4 C14 1.520(2) . ?
N4 C20 1.523(2) . ?
N4 C18 1.525(2) . ?
C6 C7 1.518(3) . ?
C8 C9 1.505(3) . ?
C10 C11 1.511(3) . ?
C12 C13 1.513(3) . ?
C14 C15 1.506(3) . ?
C16 C17 1.517(3) . ?
C18 C19 1.512(3) . ?
C20 C21 1.511(3) . ?

loop_
_geom_torsion_atom_site_label_1
_geom_torsion_atom_site_label_2
_geom_torsion_atom_site_label_3
_geom_torsion_atom_site_label_4
_geom_torsion
_geom_torsion_site_symmetry_1
_geom_torsion_site_symmetry_2
_geom_torsion_site_symmetry_3
_geom_torsion_site_symmetry_4
_geom_torsion_publ_flag
C3 Fe1 C1 O1 174(100) . . . . ?
C2 Fe1 C1 O1 -7(27) . . . . ?
C4 Fe1 C1 O1 -98(27) . . . . ?
C5 Fe1 C1 O1 84(27) . . . . ?
C3 Fe1 C2 O2 48(12) . . . . ?
C1 Fe1 C2 O2 -131(12) . . . . ?
C4 Fe1 C2 O2 -40(12) . . . . ?
C5 Fe1 C2 O2 138(12) . . . . ?
C2 Fe1 C3 O3 -25(4) . . . . ?
C1 Fe1 C3 O3 154(4) . . . . ?
C4 Fe1 C3 O3 64(4) . . . . ?
C5 Fe1 C3 O3 -116(4) . . . . ?
C3 Fe1 C4 N1 -14(5) . . . . ?
C2 Fe1 C4 N1 105(5) . . . . ?
C1 Fe1 C4 N1 -137(5) . . . . ?
C5 Fe1 C4 N1 -22(6) . . . . ?
C3 Fe1 C5 N2 -18(7) . . . . ?
C2 Fe1 C5 N2 -137(7) . . . . ?
C1 Fe1 C5 N2 106(7) . . . . ?
C4 Fe1 C5 N2 -9(8) . . . . ?
C10 N3 C6 C7 -58.2(2) . . . . ?
C12 N3 C6 C7 -179.94(17) . . . . ?
C8 N3 C6 C7 59.0(2) . . . . ?
C6 N3 C8 C9 61.6(2) . . . . ?
C10 N3 C8 C9 -177.39(18) . . . . ?
C12 N3 C8 C9 -55.5(2) . . . . ?
C6 N3 C10 C11 -56.3(2) . . . . ?
C12 N3 C10 C11 60.9(2) . . . . ?
C8 N3 C10 C11 -177.71(18) . . . . ?
C6 N3 C12 C13 176.57(16) . . . . ?
C10 N3 C12 C13 55.5(2) . . . . ?
C8 N3 C12 C13 -62.0(2) . . . . ?
C16 N4 C14 C15 -170.98(18) . . . . ?
C20 N4 C14 C15 67.2(2) . . . . ?
C18 N4 C14 C15 -51.2(2) . . . . ?
C14 N4 C16 C17 -57.6(2) . . . . ?
C20 N4 C16 C17 61.8(2) . . . . ?
C18 N4 C16 C17 -179.9(2) . . . . ?
C16 N4 C18 C19 67.6(2) . . . . ?
C14 N4 C18 C19 -53.2(2) . . . . ?
C20 N4 C18 C19 -171.59(16) . . . . ?
C16 N4 C20 C21 44.3(2) . . . . ?
C14 N4 C20 C21 164.90(17) . . . . ?
C18 N4 C20 C21 -74.05(19) . . . . ?
